data_9004466
loop_
_publ_author_name
'Mitchell, R. H.'
'Choi, J. B.'
'Hawthorne, F. C.'
'McCammon, C. A.'
'Burns, P. C.'

_publ_section_title
;
 Latrappite: A re-investigation
;
_journal_name_full 'The Canadian Mineralogist'
_journal_page_first 107
_journal_page_last 116
_journal_volume 36
_journal_year 1998
_chemical_formula_sum 'Ca0.75 Fe0.15 Na0.25 Nb0.57 O3 Ti0.28'
_chemical_name_mineral Latrappite
_space_group_IT_number 62
_symmetry_space_group_name_Hall '-P 2c 2ab'
_symmetry_space_group_name_H-M 'P b n m'
_cell_angle_alpha 90
_cell_angle_beta 90
_cell_angle_gamma 90
_cell_length_a 5.4479
_cell_length_b 5.5259
_cell_length_c 7.7575
_cell_formula_units_Z 4
_cell_volume 233.536
_database_code_amcsd 0005539
_exptl_crystal_density_diffrn 4.509
_cod_original_formula_sum '(Ca.75 Na.25) (Nb.57 Fe.15 Ti.28) O3'
_cod_database_code 9004466

loop_
_space_group_symop_operation_xyz
x,y,z
x,y,1/2-z
-x,-y,1/2+z
1/2+x,1/2-y,1/2+z
1/2-x,1/2+y,1/2-z
1/2-x,1/2+y,z
1/2+x,1/2-y,-z
-x,-y,-z

loop_
_atom_site_label
_atom_site_fract_x
_atom_site_fract_y
_atom_site_fract_z
_atom_site_occupancy
_atom_site_U_iso_or_equiv
Ca -0.00760 0.03590 0.25000 0.75000 0.00773
Na -0.00760 0.03590 0.25000 0.25000 0.00773
Nb 0.00000 0.50000 0.00000 0.57000 0.00507
Fe 0.00000 0.50000 0.00000 0.15000 0.00507
Ti 0.00000 0.50000 0.00000 0.28000 0.00507
O1 0.07640 0.07640 0.25000 1.00000 0.00671
O2 0.70870 0.28710 0.03640 1.00000 0.00633

loop_
_cod_related_entry_id
_cod_related_entry_database
_cod_related_entry_code
1 AMCSD 0005539
